data_2006704
loop_
_publ_author_name
'Liu, Qiancai'
'Lin, Yong-Hua'
'Shen, Qi'

_publ_section_title
;
 An \h^6^-Toluene Complex of Neodymium:
 [Nd(\h^6^-C~6~H~5~CH~3~)(AlCl~4~)~3~]
;
_journal_issue 11
_journal_name_full 'Acta Crystallographica Section C'
_journal_page_first 1579
_journal_page_last 1580
_journal_paper_doi 10.1107/S0108270197004964
_journal_volume 53
_journal_year 1997
_chemical_formula_iupac '[Nd (C7 H8) (Al Cl4)3]'
_chemical_formula_moiety 'C7 H8 Al3 Cl12 Nd'
_chemical_formula_sum 'C7 H8 Al3 Cl12 Nd'
_chemical_formula_weight 742.761
_chemical_melting_point 404
_chemical_name_systematic tris(di-\m-chloro-dichloroaluminium-1\k^2^Cl:2\k^2^Cl)(\h^6^-toluene)neodymium
_space_group_crystal_system monoclinic
_space_group_IT_number 14
_space_group_name_Hall '-P 2yn'
_space_group_name_H-M_alt 'P 1 21/n 1'
_symmetry_space_group_name_H-M 'P 1 21/n 1'
_atom_type_scat_source 'SHELXTL (Sheldrick, 1984)'
_cell_angle_alpha 90.0
_cell_angle_beta 103.75(3)
_cell_angle_gamma 90.0
_cell_formula_units_Z 4
_cell_length_a 9.728(3)
_cell_length_b 19.856(11)
_cell_length_c 12.939(4)
_cell_measurement_reflns_used 25
_cell_measurement_temperature 298
_cell_measurement_theta_max 12.63
_cell_measurement_theta_min 2.62
_cell_volume 2427.7(17)
_diffrn_measurement_device 'Nicolet R 3m/E'
_diffrn_measurement_method \w--2\q
_diffrn_radiation_monochromator graphite
_diffrn_radiation_source xray_tube
_diffrn_radiation_type 'Mo K\a'
_diffrn_radiation_wavelength 0.71069
_diffrn_reflns_av_R_equivalents 0.0167
_diffrn_reflns_av_sigmaI/netI .0316
_diffrn_reflns_limit_h_max 13
_diffrn_reflns_limit_h_min 0
_diffrn_reflns_limit_k_max 27
_diffrn_reflns_limit_k_min 0
_diffrn_reflns_limit_l_max 18
_diffrn_reflns_limit_l_min 0
_diffrn_reflns_number 5982
_diffrn_reflns_theta_max 28.0
_diffrn_reflns_theta_min 1.5
_diffrn_standards_decay_% 0
_diffrn_standards_interval_count 100
_diffrn_standards_interval_time 6.51
_diffrn_standards_number 2
_exptl_absorpt_coefficient_mu 3.580
_exptl_absorpt_correction_T_max 0.642
_exptl_absorpt_correction_T_min 0.265
_exptl_absorpt_correction_type 'empirical via \y scans (Sheldrick, 1984)'
_exptl_crystal_colour yellow
_exptl_crystal_density_diffrn 2.032
_exptl_crystal_density_meas ?
_exptl_crystal_description needle
_exptl_crystal_F_000 1412
_exptl_crystal_size_max 0.44
_exptl_crystal_size_mid 0.28
_exptl_crystal_size_min 0.24
_refine_diff_density_max 0.46
_refine_diff_density_min '-1.33 (near Nd atom)'
_refine_ls_extinction_method none
_refine_ls_goodness_of_fit_obs 1.464
_refine_ls_hydrogen_treatment noref
_refine_ls_number_parameters 208
_refine_ls_number_reflns 4236
_refine_ls_R_factor_obs .039
_refine_ls_shift/esd_max 0.051
_refine_ls_structure_factor_coef F
_refine_ls_weighting_details w=1/[\s^2^(F)+0.0002F^2^]
_refine_ls_weighting_scheme calc
_refine_ls_wR_factor_obs .038
_reflns_number_observed 4236
_reflns_number_total 5837
_reflns_observed_criterion I>3\s(I)
_cod_data_source_file mu1314.cif
_cod_data_source_block I
_cod_depositor_comments
;
The following automatic conversions were performed:

'_chemical_melting_point' value '404K' was changed to '404' - the
value should be numeric and without a unit designator.

Automatic conversion script
Id: cif_fix_values 1646 2011-03-28 12:23:43Z adriana 

The following automatic conversions were performed:

'_exptl_crystal_density_meas' value 'not measured' was changed to '?'
- the value is perceived as not measured.

Automatic conversion script
Id: cif_fix_values 3008 2015-01-20 13:52:24Z robertas 

The following automatic conversions were performed:

'_refine_ls_weighting_scheme' value 'w=1/[\s^2^(F)+0.0002F^2^]' was
changed to 'calc'. New tag '_refine_ls_weighting_details' was
created. The value of the new tag was set to
'w=1/[\s^2^(F)+0.0002F^2^]'.

Automatic conversion script
Id: cif_fix_values 3143 2015-03-26 13:38:13Z robertas 
;
_cod_original_cell_volume 2427.7(14)
_cod_original_sg_symbol_H-M 'P 21/n'
_cod_original_formula_sum 'C7 H8 Al3 Cl12 Nd '
_cod_database_code 2006704

loop_
_symmetry_equiv_pos_as_xyz
x,y,z
-x+1/2,y+1/2,-z+1/2
-x,-y,-z
x+1/2,-y+1/2,z+1/2

loop_
_atom_site_aniso_label
_atom_site_aniso_U_11
_atom_site_aniso_U_22
_atom_site_aniso_U_33
_atom_site_aniso_U_12
_atom_site_aniso_U_13
_atom_site_aniso_U_23
_atom_site_aniso_type_symbol
Nd .0260(10) .0270(10) .0290(10) -.0020(10) .0070(10) .0000(10) Nd
Cl1 .0510(10) .0480(10) .0370(10) -.0210(10) .0120(10) -.0070(10) Cl
Cl2 .0590(10) .0480(10) .0390(10) -.0150(10) .0150(10) -.0090(10) Cl
Cl3 .0330(10) .0340(10) .0540(10) -.0050(10) .0110(10) -.0050(10) Cl
Cl4 .0530(10) .0550(10) .0430(10) -.0230(10) .0220(10) -.0060(10) Cl
Cl5 .0500(10) .0410(10) .0370(10) -.0160(10) .0130(10) .0000(10) Cl
Cl6 .0290(10) .0390(10) .0710(10) .0020(10) .0060(10) .0000(10) Cl
Cl7 .0590(10) .0600(10) .0500(10) .0030(10) -.0060(10) .0080(10) Cl
Cl8 .0570(10) .0630(10) .0800(10) .0120(10) .0200(10) -.0220(10) Cl
Cl9 .0630(10) .121(2) .0770(10) .0090(10) .0360(10) -.0150(10) Cl
Cl10 .0830(10) .0760(10) .0570(10) -.0040(10) .0150(10) .0220(10) Cl
Cl11 .0610(10) .0660(10) .0600(10) .0130(10) .0120(10) -.0240(10) Cl
Cl12 .0890(10) .0740(10) .0620(10) .0110(10) .0250(10) .0290(10) Cl
Al1 .0360(10) .0370(10) .0320(10) -.0010(10) .0060(10) -.0030(10) Al
Al2 .0470(10) .0560(10) .0380(10) -.0080(10) .0200(10) .0010(10) Al
Al3 .0440(10) .0310(10) .0420(10) .0030(10) .0120(10) .0000(10) Al
C1 .031(3) .052(3) .049(3) .010(3) .011(3) .010(2) C
C2 .033(3) .053(3) .042(3) .007(3) -.004(3) .002(2) C
C3 .037(3) .055(3) .046(3) .012(3) .007(3) .016(3) C
C4 .044(4) .034(3) .074(4) .007(3) .009(3) .016(3) C
C5 .041(3) .038(3) .060(4) .011(3) .007(3) .000(3) C
C6 .039(4) .047(3) .055(4) .012(3) .016(3) .001(3) C
C7 .034(4) .083(5) .084(5) -.001(3) .012(4) .010(4) C

loop_
_atom_site_label
_atom_site_fract_x
_atom_site_fract_y
_atom_site_fract_z
_atom_site_U_iso_or_equiv
_atom_site_thermal_displace_type
_atom_site_type_symbol
Nd .13240(10) .60450(10) .76290(10) .0270(10) Uani Nd
Cl1 .3103(2) .68220(10) .92850(10) .0450(10) Uani Cl
Cl2 .1444(2) .55470(10) .55440(10) .0480(10) Uani Cl
Cl3 .02030(10) .47090(10) .74800(10) .0400(10) Uani Cl
Cl4 .3309(2) .67980(10) .68010(10) .0490(10) Uani Cl
Cl5 .0865(2) .56760(10) .96700(10) .0420(10) Uani Cl
Cl6 .36040(10) .51510(10) .81880(10) .0470(10) Uani Cl
Cl7 .3648(2) .60630(10) 1.18350(10) .0590(10) Uani Cl
Cl8 .0921(2) .72460(10) 1.09440(10) .0660(10) Uani Cl
Cl9 .4634(2) .59430(10) .4857(2) .0840(10) Uani Cl
Cl10 .1659(2) .70130(10) .40990(10) .0720(10) Uani Cl
Cl11 .2610(2) .36730(10) .66440(10) .0620(10) Uani Cl
Cl12 .2635(2) .37130(10) .93640(10) .0730(10) Uani Cl
Al1 .2158(2) .64730(10) 1.05690(10) .0350(10) Uani Al
Al2 .2830(2) .63450(10) .52110(10) .0460(10) Uani Al
Al3 .2311(2) .42360(10) .79380(10) .0390(10) Uani Al
C1 -.1790(6) .6270(3) .7357(4) .044(2) Uani C
C2 -.1515(6) .6273(3) .6323(4) .045(2) Uani C
C3 -.0704(6) .6769(3) .6032(5) .047(2) Uani C
C4 -.0098(6) .7254(3) .6740(5) .051(2) Uani C
C5 -.0317(6) .7261(3) .7769(5) .047(2) Uani C
C6 -.1153(6) .6773(3) .8065(5) .046(2) Uani C
C7 -.2766(7) .5754(4) .7660(6) .067(3) Uani C
H2 -.2017 .5886 .5980 .080 Uiso H
H3 -.0708 .6669 .5305 .080 Uiso H
H4 .0500 .7637 .6719 .080 Uiso H
H5 -.0015 .7540 .8387 .080 Uiso H
H6 -.1450 .6673 .8705 .080 Uiso H
H7a -.3098 .5454 .7072 .080 Uiso H
H7b -.3558 .5975 .7835 .080 Uiso H
H7c -.2258 .5502 .8264 .080 Uiso H

loop_
_geom_angle_atom_site_label_1
_geom_angle_atom_site_label_2
_geom_angle_atom_site_label_3
_geom_angle
_geom_angle_publ_flag
Cl1 Nd Cl2 136.70(10) no
Cl1 Nd Cl3 134.70(10) no
Cl1 Nd Cl4 69.80(10) yes
Cl1 Nd Cl5 69.40(10) yes
Cl1 Nd Cl6 81.20(10) yes
Cl2 Nd Cl3 73.70(10) yes
Cl2 Nd Cl4 69.40(10) yes
Cl2 Nd Cl5 144.70(10) no
Cl2 Nd Cl6 79.60(10) no
Cl3 Nd Cl4 138.10(10) no
Cl3 Nd Cl5 71.70(10) yes
Cl3 Nd Cl6 72.20(10) yes
Cl4 Nd Cl5 138.30(10) no
Cl4 Nd Cl6 82.20(10) no
Cl5 Nd Cl6 83.50(10) no
Cl1 Nd C1 114.90(10) no
Cl3 Nd C1 76.80(10) no
Cl5 Nd C1 75.40(10) no
Cl2 Nd C1 101.80(10) no
Cl4 Nd C1 129.40(10) no
Cl6 Nd C1 147.30(10) no
Cl1 Nd C2 132.20(10) no
Cl3 Nd C2 79.10(10) no
Cl5 Nd C2 103.90(10) no
Cl2 Nd C2 75.90(10) no
Cl4 Nd C2 109.60(10) no
Cl6 Nd C2 146.40(10) no
Cl1 Nd C3 117.20(10) no
Cl3 Nd C3 103.30(10) no
Cl5 Nd C3 123.90(10) no
Cl2 Nd C3 71.00(10) no
Cl4 Nd C3 83.00(10) no
Cl6 Nd C3 150.20(10) no
Cl1 Nd C4 89.80(10) no
Cl3 Nd C4 127.60(10) no
Cl5 Nd C4 114.60(10) no
Cl2 Nd C4 92.00(10) no
Cl4 Nd C4 73.40(10) no
Cl6 Nd C4 155.60(10) no
Cl1 Nd C5 75.50(10) no
Cl3 Nd C5 124.50(10) no
Cl5 Nd C5 87.00(10) no
Cl2 Nd C5 118.80(10) no
Cl4 Nd C5 91.10(10) no
Cl6 Nd C5 156.70(10) no
Cl1 Nd C6 88.20(10) no
Cl3 Nd C6 98.70(10) no
Cl5 Nd C6 68.90(10) no
Cl2 Nd C6 123.70(10) no
Cl4 Nd C6 118.00(10) no
Cl6 Nd C6 152.40(10) no
C1 Nd C2 27.8(2) no
C1 Nd C3 48.8(2) no
C1 Nd C4 56.7(2) no
C1 Nd C5 48.2(2) no
C1 Nd C6 27.00(10) no
C2 Nd C3 27.4(2) no
C2 Nd C4 48.5(2) no
C2 Nd C5 56.7(2) no
C2 Nd C6 48.3(2) no
C3 Nd C4 27.4(2) no
C3 Nd C5 48.8(2) no
C3 Nd C6 56.4(2) no
C4 Nd C5 27.9(2) no
C4 Nd C6 48.4(2) no
C5 Nd C6 27.0(2) no
Nd Cl1 Al1 96.20(10) no
Nd Cl3 Al3 93.50(10) no
Nd Cl5 Al1 96.20(10) no
Nd Cl2 Al2 95.70(10) no
Nd Cl4 Al2 97.20(10) no
Nd Cl6 Al3 95.50(10) no
Cl1 Al1 Cl5 96.80(10) no
Cl5 Al1 Cl7 110.10(10) no
Cl5 Al1 Cl8 111.60(10) no
Cl1 Al1 Cl7 112.40(10) no
Cl1 Al1 Cl8 108.30(10) no
Cl7 Al1 Cl8 116.10(10) no
Cl2 Al2 Cl4 96.70(10) no
Cl4 Al2 Cl9 111.30(10) no
Cl4 Al2 Cl10 110.20(10) no
Cl2 Al2 Cl9 111.00(10) no
Cl2 Al2 Cl10 109.60(10) no
Cl9 Al2 Cl10 116.30(10) no
Cl3 Al3 Cl6 98.70(10) no
Cl3 Al3 Cl11 108.10(10) no
Cl6 Al3 Cl12 108.90(10) no
Cl6 Al3 Cl11 112.20(10) no
Cl3 Al3 Cl12 112.80(10) no
Cl11 Al3 Cl12 115.10(10) no
Nd C1 C2 72.6(3) no
Nd C2 C1 79.5(3) no
Nd C3 C4 76.0(3) no
Nd C4 C3 76.6(3) no
Nd C5 C6 78.7(3) no
Nd C6 C1 77.4(3) no
Nd C1 C6 75.6(3) no
Nd C1 C7 123.2(4) no
Nd C2 C3 75.0(3) no
Nd C3 C2 77.6(3) no
Nd C4 C5 78.1(3) no
Nd C5 C4 74.0(3) no
Nd C6 C5 74.3(3) no
C2 C1 C6 117.4(5) no
C2 C1 C7 121.1(5) no
C1 C2 C3 120.6(5) no
C3 C4 C5 120.4(6) no
C1 C6 C5 121.3(6) no
C6 C1 C7 121.5(6) no
C2 C3 C4 120.6(6) no
C4 C5 C6 119.5(5) no

loop_
_geom_bond_atom_site_label_1
_geom_bond_atom_site_label_2
_geom_bond_site_symmetry_1
_geom_bond_site_symmetry_2
_geom_bond_distance
_geom_bond_publ_flag
Nd Cl1 . . 2.8640(10) yes
Nd Cl2 . . 2.9020(10) yes
Nd Cl3 . . 2.8570(10) yes
Nd Cl4 . . 2.8460(10) yes
Nd Cl5 . . 2.8750(10) yes
Nd Cl6 . . 2.7990(10) yes
Nd Al3 . . 3.715(2) no
Nd C1 . . 2.999(6) yes
Nd C2 . . 2.910(5) yes
Nd C3 . . 2.879(5) yes
Nd C4 . . 2.871(5) yes
Nd C5 . . 2.923(5) yes
Nd C6 . . 2.976(6) yes
Cl1 Al1 . . 2.192(2) no
Cl5 Al1 . . 2.179(2) no
Cl7 Al1 . . 2.078(2) no
Cl8 Al1 . . 2.078(2) no
Cl2 Al2 . . 2.188(2) no
Cl4 Al2 . . 2.191(2) no
Cl9 Al2 . . 2.075(3) no
Cl10 Al2 . . 2.086(2) no
Cl3 Al3 . . 2.205(2) no
Cl6 Al3 . . 2.188(2) no
Cl11 Al3 . . 2.091(2) no
Cl12 Al3 . . 2.075(2) no
C1 C2 . . 1.424(9) no
C1 C6 . . 1.396(7) no
C1 C7 . . 1.511(9) no
C2 C3 . . 1.370(8) no
C3 C4 . . 1.364(8) no
C4 C5 . . 1.398(9) no
C5 C6 . . 1.377(8) no
C2 H2 . . .960 no
C3 H3 . . .960 no
C4 H4 . . .960 no
C5 H5 . . .960 no
C6 H6 . . .960 no
C7 H7a . . .960 no
C7 H7b . . .960 no
C7 H7c . . .960 no

loop_
_cod_changelog_entry_id
_cod_changelog_entry_author
_cod_changelog_entry_date
_cod_changelog_entry_text
1 'Vaitkus, Antanas' 2022-10-03T14:24:00+03:00
;
 Removed the '1/2-x,-y,1/2+z' symmetry operation and added
 the '-x+1/2,y+1/2,-z+1/2', '-x,-y,-z', 'x+1/2,-y+1/2,z+1/2' symmetry
 operations to the space group symmetry operation list after consulting
 the original publication. Updated space group information.
;
